data_7710675
loop_
_publ_author_name
'Moaven, Shiva'
'Villanueva, Olivia'
'Unruh, Daniel K.'
'Cozzolino, Anthony Frank'

_publ_section_title
;
 The complicating role of pnictogen bond formation in the solution-phase
 and solid-state structures of the heavier pnictogen atranes.
;
_journal_name_full 'Dalton Transactions'
_journal_paper_doi 10.1039/D2DT01377K
_journal_year 2022
_chemical_formula_sum 'C27 H54 N3 O9 Sb3'
_chemical_formula_weight 929.98
_chemical_properties_physical Air-sensitive,Moisture-sensitive
_space_group_IT_number 2
_space_group_name_Hall '-P 1'
_space_group_name_H-M_alt 'P -1'
_symmetry_cell_setting triclinic
_symmetry_Int_Tables_number 2
_symmetry_space_group_name_Hall '-P 1'
_symmetry_space_group_name_H-M 'P -1'
_atom_sites_solution_hydrogens geom
_atom_sites_solution_primary dual
_atom_sites_solution_secondary difmap
_audit_creation_date 2018-09-10T09:52:12-00:00
_audit_creation_method 'WinGX routine CIF_UPDATE'
_audit_update_record
;
2022-04-26 deposited with the CCDC.	2022-07-01 downloaded from the CCDC.
;
_cell_angle_alpha 118.198(6)
_cell_angle_beta 107.187(6)
_cell_angle_gamma 101.120(4)
_cell_formula_units_Z 2
_cell_length_a 12.661(3)
_cell_length_b 13.388(4)
_cell_length_c 13.591(6)
_cell_measurement_reflns_used 4835
_cell_measurement_temperature 100(2)
_cell_measurement_theta_max 21.78
_cell_measurement_theta_min 2.62
_cell_volume 1782.0(11)
_computing_cell_refinement 'Bruker SAINT'
_computing_data_collection 'Bruker APEX2'
_computing_data_reduction 'Bruker SAINT'
_computing_structure_refinement 'SHELXL-2016/6 (Sheldrick, 2016)'
_computing_structure_solution 'SHELXT 2014/5 (Sheldrick, 2014)'
_diffrn_ambient_temperature 100(2)
_diffrn_measured_fraction_theta_full 0.998
_diffrn_measured_fraction_theta_max 0.993
_diffrn_measurement_device_type 'Bruker APEX-II CCD'
_diffrn_measurement_method '\w scans'
_diffrn_radiation_monochromator graphite
_diffrn_radiation_source 'fine-focus sealed tube'
_diffrn_radiation_type MoK\a
_diffrn_radiation_wavelength 0.71073
_diffrn_reflns_av_R_equivalents 0.066
_diffrn_reflns_av_unetI/netI 0.0824
_diffrn_reflns_Laue_measured_fraction_full 0.998
_diffrn_reflns_Laue_measured_fraction_max 0.993
_diffrn_reflns_limit_h_max 13
_diffrn_reflns_limit_h_min -15
_diffrn_reflns_limit_k_max 16
_diffrn_reflns_limit_k_min -16
_diffrn_reflns_limit_l_max 16
_diffrn_reflns_limit_l_min -16
_diffrn_reflns_number 27274
_diffrn_reflns_point_group_measured_fraction_full 0.998
_diffrn_reflns_point_group_measured_fraction_max 0.993
_diffrn_reflns_theta_full 25.242
_diffrn_reflns_theta_max 25.545
_diffrn_reflns_theta_min 1.901
_exptl_absorpt_coefficient_mu 2.307
_exptl_absorpt_correction_T_max 0.7452
_exptl_absorpt_correction_T_min 0.6758
_exptl_absorpt_correction_type multi-scan
_exptl_absorpt_process_details SADABS
_exptl_crystal_colour colourless
_exptl_crystal_density_diffrn 1.733
_exptl_crystal_description plate
_exptl_crystal_F_000 924
_exptl_crystal_size_max 0.085
_exptl_crystal_size_mid 0.065
_exptl_crystal_size_min 0.015
_refine_diff_density_max 0.727
_refine_diff_density_min -0.692
_refine_diff_density_rms 0.142
_refine_ls_extinction_method none
_refine_ls_goodness_of_fit_ref 0.967
_refine_ls_hydrogen_treatment constr
_refine_ls_matrix_type full
_refine_ls_number_parameters 388
_refine_ls_number_reflns 6622
_refine_ls_number_restraints 387
_refine_ls_restrained_S_all 0.94
_refine_ls_R_factor_all 0.0704
_refine_ls_R_factor_gt 0.039
_refine_ls_shift/su_max 0
_refine_ls_shift/su_mean 0
_refine_ls_structure_factor_coef Fsqd
_refine_ls_weighting_details 'w=1/[\s^2^(Fo^2^)+(0.0205P)^2^] where P=(Fo^2^+2Fc^2^)/3'
_refine_ls_weighting_scheme calc
_refine_ls_wR_factor_gt 0.0602
_refine_ls_wR_factor_ref 0.0678
_reflns_Friedel_coverage 0
_reflns_number_gt 4606
_reflns_number_total 6622
_reflns_threshold_expression 'I > 2\s(I)'
_cod_data_source_file d2dt01377k3.cif
_cod_data_source_block Sb-2
_cod_original_cell_volume 1781.9(10)
_cod_database_code 7710675
_shelx_estimated_absorpt_t_min 0.828
_shelx_estimated_absorpt_t_max 0.966

loop_
_symmetry_equiv_pos_as_xyz
'x, y, z'
'-x, -y, -z'

loop_
_atom_site_label
_atom_site_type_symbol
_atom_site_fract_x
_atom_site_fract_y
_atom_site_fract_z
_atom_site_U_iso_or_equiv
_atom_site_adp_type
_atom_site_occupancy
_atom_site_site_symmetry_order
_atom_site_calc_flag
_atom_site_refinement_flags_posn
_atom_site_refinement_flags_adp
_atom_site_refinement_flags_occupancy
_atom_site_disorder_assembly
_atom_site_disorder_group
Sb1 Sb 0.49632(3) 0.26503(3) 0.44404(3) 0.02314(11) Uani 1 1 d . . . . .
Sb2 Sb 0.34284(3) 0.49294(3) 0.60969(3) 0.02268(11) Uani 1 1 d . . . . .
Sb3 Sb 0.29483(3) 0.38137(3) 0.25969(3) 0.02292(11) Uani 1 1 d . . . . .
O1 O 0.3533(3) 0.1275(3) 0.3947(3) 0.0288(9) Uani 1 1 d . . . . .
O2 O 0.6127(3) 0.1914(3) 0.4757(3) 0.0297(9) Uani 1 1 d . . . . .
O3 O 0.3900(3) 0.2815(3) 0.2042(3) 0.0257(9) Uani 1 1 d . . . . .
O4 O 0.1874(3) 0.3571(3) 0.5353(3) 0.0286(9) Uani 1 1 d . . . . .
O5 O 0.3200(3) 0.6129(3) 0.7505(3) 0.0276(9) Uani 1 1 d . . . . .
O6 O 0.5187(3) 0.3483(3) 0.6205(3) 0.0238(8) Uani 1 1 d . . . . .
O7 O 0.1575(3) 0.2257(3) 0.1830(3) 0.0289(9) Uani 1 1 d . . . . .
O8 O 0.2491(3) 0.3845(3) 0.1085(3) 0.0285(9) Uani 1 1 d . . . . .
O9 O 0.2630(3) 0.5454(3) 0.5027(3) 0.0265(9) Uani 1 1 d . . . . .
N1 N 0.4463(4) 0.0823(4) 0.2242(4) 0.0266(11) Uani 1 1 d . . . . .
N2 N 0.3671(4) 0.4154(4) 0.7536(4) 0.0251(10) Uani 1 1 d . . . . .
N3 N 0.1056(4) 0.4323(4) 0.2362(4) 0.0277(11) Uani 1 1 d . . . . .
C1 C 0.3333(4) -0.0104(4) 0.1898(5) 0.0283(13) Uani 1 1 d . . . . .
H1A H 0.350714 -0.072821 0.200857 0.034 Uiso 1 1 calc R U . . .
H1B H 0.279788 -0.050555 0.102294 0.034 Uiso 1 1 calc R U . . .
C2 C 0.2709(5) 0.0458(5) 0.2668(5) 0.0318(14) Uani 1 1 d . . . . .
H2 H 0.234923 0.092052 0.239128 0.038 Uiso 1 1 calc R U . . .
C3 C 0.1719(5) -0.0533(4) 0.2511(5) 0.0375(15) Uani 1 1 d . . . . .
H3A H 0.115154 -0.109285 0.164552 0.056 Uiso 1 1 calc R U . . .
H3B H 0.131586 -0.015512 0.298769 0.056 Uiso 1 1 calc R U . . .
H3C H 0.206462 -0.097804 0.28013 0.056 Uiso 1 1 calc R U . . .
C4 C 0.5499(5) 0.0495(5) 0.2567(5) 0.0363(14) Uani 1 1 d . . . . .
H4A H 0.616989 0.099684 0.257521 0.044 Uiso 1 1 calc R U . . .
H4B H 0.528835 -0.036276 0.193596 0.044 Uiso 1 1 calc R U . . .
C5 C 0.5869(5) 0.0686(5) 0.3814(5) 0.0354(14) Uani 1 1 d . . . . .
H5 H 0.519852 0.013331 0.377187 0.042 Uiso 1 1 calc R U . . .
C6 C 0.6969(5) 0.0384(5) 0.4181(5) 0.0442(16) Uani 1 1 d . . . . .
H6A H 0.681967 -0.04292 0.352273 0.066 Uiso 1 1 calc R U . . .
H6B H 0.711712 0.041867 0.493333 0.066 Uiso 1 1 calc R U . . .
H6C H 0.765893 0.097347 0.431629 0.066 Uiso 1 1 calc R U . . .
C7 C 0.4374(5) 0.1046(4) 0.1259(5) 0.0285(13) Uani 1 1 d . . . . .
H7A H 0.417181 0.026998 0.049699 0.034 Uiso 1 1 calc R U . . .
H7B H 0.516109 0.160317 0.150578 0.034 Uiso 1 1 calc R U . . .
C8 C 0.3469(5) 0.1578(4) 0.0974(5) 0.0285(13) Uani 1 1 d . . . . .
H8 H 0.269121 0.108685 0.083451 0.034 Uiso 1 1 calc R U . . .
C9 C 0.3320(5) 0.1572(5) -0.0186(5) 0.0385(15) Uani 1 1 d . . . . .
H9A H 0.299862 0.073669 -0.089717 0.058 Uiso 1 1 calc R U . . .
H9B H 0.408797 0.201847 -0.006712 0.058 Uiso 1 1 calc R U . . .
H9C H 0.277845 0.19576 -0.032127 0.058 Uiso 1 1 calc R U . . .
C10 C 0.2522(4) 0.3079(5) 0.6854(5) 0.0311(14) Uani 1 1 d . . . . .
H10A H 0.199237 0.33158 0.722901 0.037 Uiso 1 1 calc R U . . .
H10B H 0.267421 0.243102 0.693264 0.037 Uiso 1 1 calc R U . . .
C11 C 0.1913(5) 0.2594(5) 0.5510(5) 0.0335(14) Uani 1 1 d . . . . .
H11 H 0.237287 0.219587 0.510254 0.04 Uiso 1 1 calc R U . . .
C12 C 0.0646(4) 0.1644(5) 0.4883(5) 0.0358(15) Uani 1 1 d . . . . .
H12A H 0.026768 0.135601 0.402082 0.054 Uiso 1 1 calc R U . . .
H12B H 0.019128 0.201283 0.529045 0.054 Uiso 1 1 calc R U . . .
H12C H 0.067724 0.096222 0.49414 0.054 Uiso 1 1 calc R U . . .
C13 C 0.3725(5) 0.5224(5) 0.8646(5) 0.0299(14) Uani 1 1 d . . . . .
H13A H 0.454683 0.583219 0.91754 0.036 Uiso 1 1 calc R U . . .
H13B H 0.347738 0.49564 0.912247 0.036 Uiso 1 1 calc R U . . .
C14 C 0.2918(5) 0.5807(5) 0.8275(5) 0.0301(13) Uani 1 1 d . . . . .
H14 H 0.208049 0.521371 0.781294 0.036 Uiso 1 1 calc R U . . .
C15 C 0.3051(5) 0.6960(5) 0.9413(5) 0.0365(15) Uani 1 1 d . . . . .
H15A H 0.260101 0.736364 0.915354 0.055 Uiso 1 1 calc R U . . .
H15B H 0.388517 0.750792 0.992311 0.055 Uiso 1 1 calc R U . . .
H15C H 0.275147 0.673957 0.988517 0.055 Uiso 1 1 calc R U . . .
C16 C 0.4736(4) 0.3869(5) 0.7899(5) 0.0269(13) Uani 1 1 d . . . . .
H16A H 0.466933 0.355303 0.83999 0.032 Uiso 1 1 calc R U . . .
H16B H 0.544694 0.46325 0.84248 0.032 Uiso 1 1 calc R U . . .
C17 C 0.4927(5) 0.2944(5) 0.6830(5) 0.0278(13) Uani 1 1 d . . . . .
H17 H 0.419339 0.218696 0.62486 0.033 Uiso 1 1 calc R U . . .
C18 C 0.5954(5) 0.2652(5) 0.7367(5) 0.0391(15) Uani 1 1 d . . . . .
H18A H 0.608588 0.20708 0.670452 0.059 Uiso 1 1 calc R U . . .
H18B H 0.575807 0.230457 0.779893 0.059 Uiso 1 1 calc R U . . .
H18C H 0.667021 0.339555 0.793998 0.059 Uiso 1 1 calc R U . . .
C19 C 0.0110(4) 0.3173(5) 0.1936(5) 0.0299(13) Uani 1 1 d . . . . .
H19A H -0.039103 0.272813 0.104585 0.036 Uiso 1 1 calc R U . . .
H19B H -0.039536 0.337539 0.23532 0.036 Uiso 1 1 calc R U . . .
C20 C 0.0633(5) 0.2355(5) 0.2201(5) 0.0284(13) Uani 1 1 d . . . . .
H20 H 0.096534 0.271716 0.309879 0.034 Uiso 1 1 calc R U . . .
C21 C -0.0325(5) 0.1056(4) 0.1500(5) 0.0367(15) Uani 1 1 d . . . . .
H21A H -0.062884 0.067833 0.061745 0.055 Uiso 1 1 calc R U . . .
H21B H -0.097176 0.11044 0.172704 0.055 Uiso 1 1 calc R U . . .
H21C H 0.002565 0.056948 0.171587 0.055 Uiso 1 1 calc R U . . .
C22 C 0.0887(5) 0.4474(5) 0.1328(5) 0.0372(15) Uani 1 1 d . . . . .
H22A H 0.135116 0.532391 0.166272 0.045 Uiso 1 1 calc R U . . .
H22B H 0.004521 0.429352 0.088446 0.045 Uiso 1 1 calc R U . . .
C23 C 0.1277(5) 0.3634(5) 0.0435(5) 0.0367(15) Uani 1 1 d . . . . .
H23 H 0.077175 0.278056 0.007728 0.044 Uiso 1 1 calc R U . . .
C24 C 0.1143(5) 0.3782(5) -0.0622(5) 0.0479(17) Uani 1 1 d . . . . .
H24A H 0.142626 0.324532 -0.114752 0.072 Uiso 1 1 calc R U . . .
H24B H 0.160636 0.46218 -0.028955 0.072 Uiso 1 1 calc R U . . .
H24C H 0.031061 0.357322 -0.110097 0.072 Uiso 1 1 calc R U . . .
C25 C 0.1128(5) 0.5419(5) 0.3451(5) 0.0294(13) Uani 1 1 d . . . . .
H25A H 0.035733 0.548974 0.322387 0.035 Uiso 1 1 calc R U . . .
H25B H 0.172343 0.614356 0.364208 0.035 Uiso 1 1 calc R U . . .
C26 C 0.1448(5) 0.5431(4) 0.4627(5) 0.0260(13) Uani 1 1 d . . . . .
H26 H 0.088147 0.467763 0.443443 0.031 Uiso 1 1 calc R U . . .
C27 C 0.1357(5) 0.6537(4) 0.5607(5) 0.0298(14) Uani 1 1 d . . . . .
H27A H 0.189928 0.72768 0.578579 0.045 Uiso 1 1 calc R U . . .
H27B H 0.156672 0.655209 0.635398 0.045 Uiso 1 1 calc R U . . .
H27C H 0.054851 0.648808 0.530498 0.045 Uiso 1 1 calc R U . . .

loop_
_atom_site_aniso_label
_atom_site_aniso_U_11
_atom_site_aniso_U_22
_atom_site_aniso_U_33
_atom_site_aniso_U_23
_atom_site_aniso_U_13
_atom_site_aniso_U_12
Sb1 0.0234(2) 0.0163(2) 0.0235(2) 0.00836(17) 0.00868(18) 0.00704(17)
Sb2 0.0234(2) 0.0219(2) 0.0231(2) 0.01199(18) 0.01168(18) 0.00949(17)
Sb3 0.0185(2) 0.0231(2) 0.0211(2) 0.01005(18) 0.00730(17) 0.00620(17)
O1 0.023(2) 0.026(2) 0.025(2) 0.0110(18) 0.0065(18) 0.0029(17)
O2 0.027(2) 0.0158(19) 0.032(2) 0.0084(17) 0.0055(18) 0.0082(17)
O3 0.019(2) 0.0210(19) 0.021(2) 0.0029(16) 0.0071(17) 0.0057(17)
O4 0.028(2) 0.027(2) 0.028(2) 0.0171(18) 0.0097(18) 0.0080(18)
O5 0.033(2) 0.025(2) 0.027(2) 0.0135(18) 0.0182(19) 0.0125(18)
O6 0.031(2) 0.0134(18) 0.028(2) 0.0136(17) 0.0111(18) 0.0076(16)
O7 0.019(2) 0.028(2) 0.031(2) 0.0138(18) 0.0112(18) 0.0023(17)
O8 0.019(2) 0.033(2) 0.024(2) 0.0132(18) 0.0064(17) 0.0060(18)
O9 0.022(2) 0.033(2) 0.031(2) 0.0201(19) 0.0147(18) 0.0151(18)
N1 0.021(3) 0.020(2) 0.030(3) 0.010(2) 0.011(2) 0.005(2)
N2 0.024(3) 0.022(2) 0.024(3) 0.012(2) 0.009(2) 0.005(2)
N3 0.024(3) 0.028(3) 0.031(3) 0.017(2) 0.013(2) 0.008(2)
C1 0.028(3) 0.017(3) 0.027(3) 0.009(3) 0.009(3) 0.001(2)
C2 0.022(3) 0.029(3) 0.026(3) 0.007(3) 0.008(3) 0.002(3)
C3 0.037(4) 0.022(3) 0.034(4) 0.006(3) 0.015(3) 0.005(3)
C4 0.032(4) 0.026(3) 0.045(3) 0.015(3) 0.020(3) 0.014(3)
C5 0.027(4) 0.023(3) 0.042(3) 0.010(3) 0.013(3) 0.011(3)
C6 0.037(4) 0.040(4) 0.055(4) 0.021(3) 0.024(3) 0.024(3)
C7 0.029(3) 0.021(3) 0.027(3) 0.007(3) 0.017(3) 0.006(3)
C8 0.022(3) 0.026(3) 0.023(3) 0.005(3) 0.010(3) 0.005(3)
C9 0.037(4) 0.035(3) 0.029(3) 0.010(3) 0.017(3) 0.009(3)
C10 0.026(3) 0.032(3) 0.030(3) 0.018(3) 0.010(3) 0.005(3)
C11 0.032(3) 0.024(3) 0.031(3) 0.013(3) 0.008(3) 0.002(3)
C12 0.026(3) 0.038(3) 0.040(4) 0.022(3) 0.013(3) 0.008(3)
C13 0.034(4) 0.032(3) 0.022(3) 0.013(3) 0.014(3) 0.013(3)
C14 0.030(3) 0.029(3) 0.025(3) 0.014(3) 0.012(3) 0.006(3)
C15 0.030(4) 0.034(3) 0.026(3) 0.005(3) 0.014(3) 0.009(3)
C16 0.027(3) 0.029(3) 0.026(3) 0.017(3) 0.010(3) 0.011(3)
C17 0.029(3) 0.022(3) 0.025(3) 0.013(3) 0.006(3) 0.007(3)
C18 0.040(4) 0.040(4) 0.033(4) 0.023(3) 0.008(3) 0.017(3)
C19 0.018(3) 0.037(3) 0.031(3) 0.019(3) 0.009(3) 0.007(3)
C20 0.025(3) 0.029(3) 0.030(3) 0.017(3) 0.012(3) 0.004(3)
C21 0.027(3) 0.033(3) 0.034(4) 0.015(3) 0.008(3) 0.002(3)
C22 0.029(4) 0.049(4) 0.033(3) 0.026(3) 0.008(3) 0.016(3)
C23 0.027(3) 0.052(4) 0.040(4) 0.034(3) 0.013(3) 0.012(3)
C24 0.039(4) 0.068(5) 0.047(4) 0.041(4) 0.016(3) 0.021(4)
C25 0.026(3) 0.031(3) 0.035(3) 0.019(3) 0.014(3) 0.016(3)
C26 0.022(3) 0.018(3) 0.037(3) 0.015(3) 0.013(3) 0.006(3)
C27 0.031(3) 0.032(3) 0.041(4) 0.024(3) 0.022(3) 0.019(3)

loop_
_atom_type_symbol
_atom_type_description
_atom_type_scat_dispersion_real
_atom_type_scat_dispersion_imag
_atom_type_scat_source
C C 0.0033 0.0016 'International Tables Vol C Tables 4.2.6.8 and 6.1.1.4'
H H 0 0 'International Tables Vol C Tables 4.2.6.8 and 6.1.1.4'
N N 0.0061 0.0033 'International Tables Vol C Tables 4.2.6.8 and 6.1.1.4'
O O 0.0106 0.006 'International Tables Vol C Tables 4.2.6.8 and 6.1.1.4'
Sb Sb -0.5866 1.5461 'International Tables Vol C Tables 4.2.6.8 and 6.1.1.4'

loop_
_geom_angle_atom_site_label_1
_geom_angle_atom_site_label_2
_geom_angle_atom_site_label_3
_geom_angle
_geom_angle_site_symmetry_1
_geom_angle_site_symmetry_3
_geom_angle_publ_flag
O2 Sb1 O1 95.55(13) . . ?
O2 Sb1 O6 91.48(13) . . ?
O1 Sb1 O6 88.63(13) . . ?
O2 Sb1 N1 75.79(13) . . ?
O1 Sb1 N1 73.32(13) . . ?
O6 Sb1 N1 156.47(13) . . ?
O4 Sb2 O5 94.98(13) . . ?
O4 Sb2 O9 89.53(13) . . ?
O5 Sb2 O9 91.37(14) . . ?
O4 Sb2 N2 73.71(13) . . ?
O5 Sb2 N2 75.51(13) . . ?
O9 Sb2 N2 157.41(13) . . ?
O7 Sb3 O8 95.76(14) . . ?
O7 Sb3 O3 88.65(13) . . ?
O8 Sb3 O3 90.63(13) . . ?
O7 Sb3 N3 73.42(13) . . ?
O8 Sb3 N3 75.02(13) . . ?
O3 Sb3 N3 155.43(13) . . ?
C2 O1 Sb1 118.0(3) . . ?
C5 O2 Sb1 118.3(3) . . ?
C8 O3 Sb3 128.3(3) . . ?
C11 O4 Sb2 117.0(3) . . ?
C14 O5 Sb2 119.7(3) . . ?
C17 O6 Sb1 128.9(3) . . ?
C20 O7 Sb3 117.1(3) . . ?
C23 O8 Sb3 118.2(3) . . ?
C26 O9 Sb2 130.1(3) . . ?
C4 N1 C1 112.1(4) . . ?
C4 N1 C7 110.4(4) . . ?
C1 N1 C7 112.2(4) . . ?
C4 N1 Sb1 99.4(3) . . ?
C1 N1 Sb1 103.2(3) . . ?
C7 N1 Sb1 118.8(3) . . ?
C10 N2 C16 112.9(4) . . ?
C10 N2 C13 111.9(4) . . ?
C16 N2 C13 110.1(4) . . ?
C10 N2 Sb2 102.5(3) . . ?
C16 N2 Sb2 118.8(3) . . ?
C13 N2 Sb2 99.8(3) . . ?
C22 N3 C25 111.1(4) . . ?
C22 N3 C19 110.5(4) . . ?
C25 N3 C19 112.8(4) . . ?
C22 N3 Sb3 100.4(3) . . ?
C25 N3 Sb3 117.8(3) . . ?
C19 N3 Sb3 103.3(3) . . ?
N1 C1 C2 112.2(4) . . ?
N1 C1 H1A 109.2 . . ?
C2 C1 H1A 109.2 . . ?
N1 C1 H1B 109.2 . . ?
C2 C1 H1B 109.2 . . ?
H1A C1 H1B 107.9 . . ?
O1 C2 C1 111.0(4) . . ?
O1 C2 C3 108.7(4) . . ?
C1 C2 C3 111.0(4) . . ?
O1 C2 H2 108.7 . . ?
C1 C2 H2 108.7 . . ?
C3 C2 H2 108.7 . . ?
C2 C3 H3A 109.5 . . ?
C2 C3 H3B 109.5 . . ?
H3A C3 H3B 109.5 . . ?
C2 C3 H3C 109.5 . . ?
H3A C3 H3C 109.5 . . ?
H3B C3 H3C 109.5 . . ?
N1 C4 C5 111.5(4) . . ?
N1 C4 H4A 109.3 . . ?
C5 C4 H4A 109.3 . . ?
N1 C4 H4B 109.3 . . ?
C5 C4 H4B 109.3 . . ?
H4A C4 H4B 108 . . ?
O2 C5 C4 111.2(4) . . ?
O2 C5 C6 109.0(4) . . ?
C4 C5 C6 112.0(5) . . ?
O2 C5 H5 108.2 . . ?
C4 C5 H5 108.2 . . ?
C6 C5 H5 108.2 . . ?
C5 C6 H6A 109.5 . . ?
C5 C6 H6B 109.5 . . ?
H6A C6 H6B 109.5 . . ?
C5 C6 H6C 109.5 . . ?
H6A C6 H6C 109.5 . . ?
H6B C6 H6C 109.5 . . ?
N1 C7 C8 116.0(4) . . ?
N1 C7 H7A 108.3 . . ?
C8 C7 H7A 108.3 . . ?
N1 C7 H7B 108.3 . . ?
C8 C7 H7B 108.3 . . ?
H7A C7 H7B 107.4 . . ?
O3 C8 C7 107.5(4) . . ?
O3 C8 C9 110.5(4) . . ?
C7 C8 C9 110.8(4) . . ?
O3 C8 H8 109.3 . . ?
C7 C8 H8 109.3 . . ?
C9 C8 H8 109.3 . . ?
C8 C9 H9A 109.5 . . ?
C8 C9 H9B 109.5 . . ?
H9A C9 H9B 109.5 . . ?
C8 C9 H9C 109.5 . . ?
H9A C9 H9C 109.5 . . ?
H9B C9 H9C 109.5 . . ?
N2 C10 C11 112.2(4) . . ?
N2 C10 H10A 109.2 . . ?
C11 C10 H10A 109.2 . . ?
N2 C10 H10B 109.2 . . ?
C11 C10 H10B 109.2 . . ?
H10A C10 H10B 107.9 . . ?
O4 C11 C10 110.8(4) . . ?
O4 C11 C12 109.5(4) . . ?
C10 C11 C12 111.1(4) . . ?
O4 C11 H11 108.4 . . ?
C10 C11 H11 108.4 . . ?
C12 C11 H11 108.4 . . ?
C11 C12 H12A 109.5 . . ?
C11 C12 H12B 109.5 . . ?
H12A C12 H12B 109.5 . . ?
C11 C12 H12C 109.5 . . ?
H12A C12 H12C 109.5 . . ?
H12B C12 H12C 109.5 . . ?
N2 C13 C14 111.2(4) . . ?
N2 C13 H13A 109.4 . . ?
C14 C13 H13A 109.4 . . ?
N2 C13 H13B 109.4 . . ?
C14 C13 H13B 109.4 . . ?
H13A C13 H13B 108 . . ?
O5 C14 C13 110.8(4) . . ?
O5 C14 C15 108.4(4) . . ?
C13 C14 C15 111.0(4) . . ?
O5 C14 H14 108.8 . . ?
C13 C14 H14 108.8 . . ?
C15 C14 H14 108.8 . . ?
C14 C15 H15A 109.5 . . ?
C14 C15 H15B 109.5 . . ?
H15A C15 H15B 109.5 . . ?
C14 C15 H15C 109.5 . . ?
H15A C15 H15C 109.5 . . ?
H15B C15 H15C 109.5 . . ?
N2 C16 C17 116.1(4) . . ?
N2 C16 H16A 108.3 . . ?
C17 C16 H16A 108.3 . . ?
N2 C16 H16B 108.3 . . ?
C17 C16 H16B 108.3 . . ?
H16A C16 H16B 107.4 . . ?
O6 C17 C18 111.4(4) . . ?
O6 C17 C16 108.0(4) . . ?
C18 C17 C16 108.5(4) . . ?
O6 C17 H17 109.6 . . ?
C18 C17 H17 109.6 . . ?
C16 C17 H17 109.6 . . ?
C17 C18 H18A 109.5 . . ?
C17 C18 H18B 109.5 . . ?
H18A C18 H18B 109.5 . . ?
C17 C18 H18C 109.5 . . ?
H18A C18 H18C 109.5 . . ?
H18B C18 H18C 109.5 . . ?
N3 C19 C20 112.0(4) . . ?
N3 C19 H19A 109.2 . . ?
C20 C19 H19A 109.2 . . ?
N3 C19 H19B 109.2 . . ?
C20 C19 H19B 109.2 . . ?
H19A C19 H19B 107.9 . . ?
O7 C20 C19 110.4(4) . . ?
O7 C20 C21 108.3(4) . . ?
C19 C20 C21 111.4(4) . . ?
O7 C20 H20 108.9 . . ?
C19 C20 H20 108.9 . . ?
C21 C20 H20 108.9 . . ?
C20 C21 H21A 109.5 . . ?
C20 C21 H21B 109.5 . . ?
H21A C21 H21B 109.5 . . ?
C20 C21 H21C 109.5 . . ?
H21A C21 H21C 109.5 . . ?
H21B C21 H21C 109.5 . . ?
N3 C22 C23 111.3(4) . . ?
N3 C22 H22A 109.4 . . ?
C23 C22 H22A 109.4 . . ?
N3 C22 H22B 109.4 . . ?
C23 C22 H22B 109.4 . . ?
H22A C22 H22B 108 . . ?
O8 C23 C22 109.9(4) . . ?
O8 C23 C24 109.6(4) . . ?
C22 C23 C24 112.9(5) . . ?
O8 C23 H23 108.1 . . ?
C22 C23 H23 108.1 . . ?
C24 C23 H23 108.1 . . ?
C23 C24 H24A 109.5 . . ?
C23 C24 H24B 109.5 . . ?
H24A C24 H24B 109.5 . . ?
C23 C24 H24C 109.5 . . ?
H24A C24 H24C 109.5 . . ?
H24B C24 H24C 109.5 . . ?
N3 C25 C26 115.7(4) . . ?
N3 C25 H25A 108.4 . . ?
C26 C25 H25A 108.4 . . ?
N3 C25 H25B 108.4 . . ?
C26 C25 H25B 108.4 . . ?
H25A C25 H25B 107.4 . . ?
O9 C26 C27 111.9(4) . . ?
O9 C26 C25 108.1(4) . . ?
C27 C26 C25 109.2(4) . . ?
O9 C26 H26 109.2 . . ?
C27 C26 H26 109.2 . . ?
C25 C26 H26 109.2 . . ?
C26 C27 H27A 109.5 . . ?
C26 C27 H27B 109.5 . . ?
H27A C27 H27B 109.5 . . ?
C26 C27 H27C 109.5 . . ?
H27A C27 H27C 109.5 . . ?
H27B C27 H27C 109.5 . . ?

loop_
_geom_bond_atom_site_label_1
_geom_bond_atom_site_label_2
_geom_bond_distance
_geom_bond_site_symmetry_2
_geom_bond_publ_flag
Sb1 O2 1.978(3) . ?
Sb1 O1 1.987(3) . ?
Sb1 O6 2.006(3) . ?
Sb1 N1 2.586(4) . ?
Sb2 O4 1.977(3) . ?
Sb2 O5 1.981(3) . ?
Sb2 O9 1.999(3) . ?
Sb2 N2 2.585(4) . ?
Sb3 O7 1.983(3) . ?
Sb3 O8 1.986(3) . ?
Sb3 O3 2.004(3) . ?
Sb3 N3 2.587(4) . ?
O1 C2 1.413(6) . ?
O2 C5 1.417(5) . ?
O3 C8 1.435(5) . ?
O4 C11 1.429(6) . ?
O5 C14 1.413(5) . ?
O6 C17 1.416(5) . ?
O7 C20 1.430(5) . ?
O8 C23 1.420(6) . ?
O9 C26 1.422(5) . ?
N1 C4 1.473(6) . ?
N1 C1 1.476(6) . ?
N1 C7 1.479(6) . ?
N2 C10 1.478(6) . ?
N2 C16 1.480(6) . ?
N2 C13 1.481(6) . ?
N3 C22 1.473(6) . ?
N3 C25 1.473(6) . ?
N3 C19 1.475(6) . ?
C1 C2 1.502(6) . ?
C1 H1A 0.97 . ?
C1 H1B 0.97 . ?
C2 C3 1.521(6) . ?
C2 H2 0.98 . ?
C3 H3A 0.96 . ?
C3 H3B 0.96 . ?
C3 H3C 0.96 . ?
C4 C5 1.495(7) . ?
C4 H4A 0.97 . ?
C4 H4B 0.97 . ?
C5 C6 1.532(7) . ?
C5 H5 0.98 . ?
C6 H6A 0.96 . ?
C6 H6B 0.96 . ?
C6 H6C 0.96 . ?
C7 C8 1.512(6) . ?
C7 H7A 0.97 . ?
C7 H7B 0.97 . ?
C8 C9 1.526(7) . ?
C8 H8 0.98 . ?
C9 H9A 0.96 . ?
C9 H9B 0.96 . ?
C9 H9C 0.96 . ?
C10 C11 1.485(7) . ?
C10 H10A 0.97 . ?
C10 H10B 0.97 . ?
C11 C12 1.516(6) . ?
C11 H11 0.98 . ?
C12 H12A 0.96 . ?
C12 H12B 0.96 . ?
C12 H12C 0.96 . ?
C13 C14 1.510(6) . ?
C13 H13A 0.97 . ?
C13 H13B 0.97 . ?
C14 C15 1.515(6) . ?
C14 H14 0.98 . ?
C15 H15A 0.96 . ?
C15 H15B 0.96 . ?
C15 H15C 0.96 . ?
C16 C17 1.525(6) . ?
C16 H16A 0.97 . ?
C16 H16B 0.97 . ?
C17 C18 1.510(6) . ?
C17 H17 0.98 . ?
C18 H18A 0.96 . ?
C18 H18B 0.96 . ?
C18 H18C 0.96 . ?
C19 C20 1.509(6) . ?
C19 H19A 0.97 . ?
C19 H19B 0.97 . ?
C20 C21 1.530(6) . ?
C20 H20 0.98 . ?
C21 H21A 0.96 . ?
C21 H21B 0.96 . ?
C21 H21C 0.96 . ?
C22 C23 1.504(7) . ?
C22 H22A 0.97 . ?
C22 H22B 0.97 . ?
C23 C24 1.506(7) . ?
C23 H23 0.98 . ?
C24 H24A 0.96 . ?
C24 H24B 0.96 . ?
C24 H24C 0.96 . ?
C25 C26 1.520(7) . ?
C25 H25A 0.97 . ?
C25 H25B 0.97 . ?
C26 C27 1.508(6) . ?
C26 H26 0.98 . ?
C27 H27A 0.96 . ?
C27 H27B 0.96 . ?
C27 H27C 0.96 . ?
